data_2011040
loop_
_publ_author_name
'Cabaleiro-Mart\'inez, Santiago'
'Castro, Jes\'us'
'Romero, Jaime'
'Garc\'ia-V\'azquez, Jos\'e A.'
'Sousa, Antonio'

_publ_section_title
;
 Hexaaquacobalt(II) bis(4-toluenesulfonate)
;
_journal_issue 6
_journal_name_full 'Acta Crystallographica Section C'
_journal_page_first e249
_journal_page_last e250
_journal_paper_doi 10.1107/S0108270100006600
_journal_volume 56
_journal_year 2000
_chemical_formula_moiety '2C7 H7 O3 S 1-, Co1 H12 O6 2+'
_chemical_formula_structural '[Co (H2O)6] (C7 H7 O3 S)2'
_chemical_formula_sum 'C14 H26 Co O12 S2'
_chemical_formula_weight 509.40
_chemical_name_systematic
;
 Hexaaquacobalt(II) 4-Toluenesulfonate
;
_space_group_IT_number 14
_symmetry_cell_setting monoclinic
_symmetry_space_group_name_Hall '-P 2yn'
_symmetry_space_group_name_H-M 'P 1 21/n 1'
_audit_creation_method SHELXL-97
_cell_angle_alpha 90.00
_cell_angle_beta 91.7544(8)
_cell_angle_gamma 90.00
_cell_formula_units_Z 2
_cell_length_a 6.98670(10)
_cell_length_b 6.30490(10)
_cell_length_c 25.23300(10)
_cell_measurement_reflns_used 54
_cell_measurement_temperature 293(2)
_cell_measurement_theta_max 27
_cell_measurement_theta_min 3
_cell_volume 1111.00(2)
_computing_cell_refinement SMART
_computing_data_collection 'SMART (Siemens, 1995)'
_computing_data_reduction 'SAINT (Siemens, 1996)'
_computing_molecular_graphics 'ORTEP-3 (Farrugia, 1998)'
_computing_publication_material SHELXL97
_computing_structure_refinement 'SHELXL97 (Sheldrick, 1997)'
_computing_structure_solution 'SHELXS97 (Sheldrick, 1997)'
_diffrn_ambient_temperature 293(2)
_diffrn_measured_fraction_theta_full .912
_diffrn_measured_fraction_theta_max .912
_diffrn_measurement_device 'Siemens CCD'
_diffrn_measurement_method \w
_diffrn_radiation_monochromator graphite
_diffrn_radiation_source 'fine-focus sealed tube'
_diffrn_radiation_type MoK\a
_diffrn_radiation_wavelength .71073
_diffrn_reflns_av_R_equivalents .032
_diffrn_reflns_av_sigmaI/netI .0370
_diffrn_reflns_limit_h_max 8
_diffrn_reflns_limit_h_min -9
_diffrn_reflns_limit_k_max 6
_diffrn_reflns_limit_k_min -8
_diffrn_reflns_limit_l_max 32
_diffrn_reflns_limit_l_min -33
_diffrn_reflns_number 7307
_diffrn_reflns_theta_full 28.28
_diffrn_reflns_theta_max 28.28
_diffrn_reflns_theta_min 1.61
_diffrn_standards_decay_% .37
_diffrn_standards_interval_count 'set of frames'
_diffrn_standards_number '50 first frames'
_exptl_absorpt_coefficient_mu 1.016
_exptl_absorpt_correction_T_max .953
_exptl_absorpt_correction_T_min .567
_exptl_absorpt_correction_type empirical
_exptl_absorpt_process_details '(SADABS; Sheldrick, 1996)'
_exptl_crystal_colour pink
_exptl_crystal_density_diffrn 1.523
_exptl_crystal_density_method 'not measured'
_exptl_crystal_description plate
_exptl_crystal_F_000 530
_exptl_crystal_size_max .55
_exptl_crystal_size_mid .45
_exptl_crystal_size_min .05
_refine_diff_density_max .283
_refine_diff_density_min -.522
_refine_ls_extinction_method none
_refine_ls_goodness_of_fit_ref 1.012
_refine_ls_hydrogen_treatment mixed
_refine_ls_matrix_type full
_refine_ls_number_parameters 185
_refine_ls_number_reflns 2753
_refine_ls_number_restraints 6
_refine_ls_restrained_S_all 1.013
_refine_ls_R_factor_all .041
_refine_ls_R_factor_gt .036
_refine_ls_shift/su_max .006
_refine_ls_shift/su_mean .000
_refine_ls_structure_factor_coef Fsqd
_refine_ls_weighting_details 'w = 1/[\s^2^(Fo^2^)+(0.0578P)^2^+0.2261P] where P = (Fo^2^+2Fc^2^)/3'
_refine_ls_weighting_scheme calc
_refine_ls_wR_factor_ref .098
_reflns_number_gt 2430
_reflns_number_total 2753
_reflns_threshold_expression I>2sigma(I)
_cod_data_source_file qa0289.cif
_cod_data_source_block I
_cod_depositor_comments
;
The following automatic conversions were performed:

'_refine_ls_weighting_scheme' value 'calc w =
1/[\s^2^(Fo^2^)+(0.0578P)^2^+0.2261P] where P = (Fo^2^+2Fc^2^)/3' was
changed to 'calc'. New tag '_refine_ls_weighting_details' was
created. The value of the new tag was set to 'w =
1/[\s^2^(Fo^2^)+(0.0578P)^2^+0.2261P] where P = (Fo^2^+2Fc^2^)/3'.

Automatic conversion script
Id: cif_fix_values 3143 2015-03-26 13:38:13Z robertas 
;
_cod_original_sg_symbol_H-M 'P 21/n'
_cod_original_formula_sum 'C14 H26 Co1 O12 S2'
_cod_database_code 2011040
_cod_database_fobs_code 2011040

loop_
_symmetry_equiv_pos_as_xyz
'x, y, z'
'-x+1/2, y+1/2, -z+1/2'
'-x, -y, -z'
'x-1/2, -y-1/2, z-1/2'

loop_
_atom_site_label
_atom_site_fract_x
_atom_site_fract_y
_atom_site_fract_z
_atom_site_U_iso_or_equiv
_atom_site_adp_type
_atom_site_calc_flag
_atom_site_refinement_flags
_atom_site_occupancy
_atom_site_disorder_assembly
_atom_site_disorder_group
_atom_site_type_symbol
Co .5000 .5000 .0000 .03302(12) Uani d S 1 . . Co
S 1.01488(7) 1.11254(6) .095751(19) .03583(13) Uani d . 1 . . S
O1 1.0146(2) 1.3431(2) .09155(6) .0469(3) Uani d . 1 . . O
O2 .8459(2) 1.0174(2) .07033(7) .0483(4) Uani d . 1 . . O
O3 1.1922(2) 1.0197(2) .07769(7) .0493(4) Uani d . 1 . . O
C11 1.0036(3) 1.0519(3) .16394(8) .0407(4) Uani d . 1 . . C
C12 1.0549(4) 1.1986(4) .20221(11) .0591(6) Uani d . 1 . . C
H12 1.081(4) 1.333(4) .1924(11) .058(7) Uiso d . 1 . . H
C13 1.0461(4) 1.1425(6) .25582(12) .0724(8) Uani d . 1 . . C
H13 1.079(5) 1.259(6) .2761(13) .083(10) Uiso d . 1 . . H
C14 .9868(4) .9448(6) .27102(11) .0656(7) Uani d . 1 . . C
C15 .9379(5) .7993(5) .23231(11) .0675(7) Uani d . 1 . . C
H15 .891(5) .657(6) .2438(15) .101(11) Uiso d . 1 . . H
C16 .9469(4) .8502(4) .17887(10) .0568(6) Uani d . 1 . . C
H16 .912(5) .743(5) .1524(13) .080(9) Uiso d . 1 . . H
C17 .9707(7) .8857(10) .32885(14) .0977(14) Uani d . 1 . . C
H17A .859(9) .892(10) .337(2) .17(2) Uiso d . 1 . . H
H17B 1.026(7) 1.036(8) .343(2) .124(17) Uiso d . 1 . . H
H17C 1.055(10) .793(10) .342(3) .19(3) Uiso d . 1 . . H
O1W .5091(2) .2098(2) .03690(7) .0501(4) Uani d D 1 . . O
O2W .7271(3) .6077(2) .04776(9) .0623(5) Uani d D 1 . . O
O3W .2971(3) .6089(2) .05220(9) .0624(5) Uani d D 1 . . O
H3B .213(5) .531(5) .0629(14) .080(11) Uiso d . 1 . . H
H2B .816(4) .531(4) .0582(13) .072(9) Uiso d D 1 . . H
H1A .610(3) .153(4) .0471(10) .050(7) Uiso d D 1 . . H
H1B .413(3) .157(4) .0492(11) .060(8) Uiso d D 1 . . H
H2A .763(4) .723(3) .0492(10) .055(7) Uiso d D 1 . . H
H3A .267(4) .731(3) .0572(12) .072(9) Uiso d D 1 . . H

loop_
_atom_site_aniso_label
_atom_site_aniso_U_11
_atom_site_aniso_U_22
_atom_site_aniso_U_33
_atom_site_aniso_U_12
_atom_site_aniso_U_13
_atom_site_aniso_U_23
Co .03181(19) .02013(17) .0470(2) -.00080(11) -.00076(14) -.00135(12)
S .0362(2) .0226(2) .0486(3) -.00076(15) -.00006(18) .00074(16)
O1 .0492(8) .0225(6) .0692(9) -.0007(5) .0034(7) .0032(6)
O2 .0484(8) .0334(7) .0620(9) -.0056(6) -.0137(7) .0018(6)
O3 .0477(8) .0338(7) .0672(10) .0045(6) .0138(7) .0015(6)
C11 .0345(9) .0385(9) .0489(11) -.0007(7) -.0009(8) -.0017(8)
C12 .0601(14) .0538(13) .0636(14) -.0116(11) .0032(11) -.0136(11)
C13 .0635(17) .094(2) .0596(15) -.0051(15) -.0037(12) -.0230(16)
C14 .0488(13) .0931(19) .0548(14) .0065(14) .0008(11) .0055(14)
C15 .0764(18) .0654(16) .0607(15) -.0044(14) .0018(13) .0144(13)
C16 .0717(16) .0442(11) .0542(13) -.0087(11) -.0021(11) .0050(10)
C17 .080(2) .160(5) .0534(17) .011(3) .0056(16) .011(2)
O1W .0399(8) .0327(7) .0779(11) .0015(6) .0022(7) .0160(7)
O2W .0580(10) .0281(7) .0985(14) -.0032(7) -.0350(9) -.0026(8)
O3W .0647(11) .0289(7) .0958(13) .0008(7) .0372(10) -.0058(8)

loop_
_atom_type_symbol
_atom_type_description
_atom_type_scat_dispersion_real
_atom_type_scat_dispersion_imag
_atom_type_scat_source
C C .0033 .0016 'International Tables Vol C Tables 4.2.6.8 and 6.1.1.4'
H H .0000 .0000 'International Tables Vol C Tables 4.2.6.8 and 6.1.1.4'
O O .0106 .0060 'International Tables Vol C Tables 4.2.6.8 and 6.1.1.4'
S S .1246 .1234 'International Tables Vol C Tables 4.2.6.8 and 6.1.1.4'
Co Co .3494 .9721 'International Tables Vol C Tables 4.2.6.8 and 6.1.1.4'

loop_
_geom_angle_atom_site_label_1
_geom_angle_atom_site_label_2
_geom_angle_atom_site_label_3
_geom_angle_site_symmetry_1
_geom_angle_site_symmetry_3
_geom_angle
_geom_angle_publ_flag
O1W Co O1W . 3_665 180.0 y
O1W Co O2W . 3_665 89.10(7) y
O1W Co O2W 3_665 3_665 90.90(7) ?
O1W Co O2W . . 90.90(7) y
O1W Co O2W 3_665 . 89.10(7) ?
O2W Co O2W 3_665 . 180.0 ?
O1W Co O3W . 3_665 88.90(7) y
O1W Co O3W 3_665 3_665 91.10(7) ?
O2W Co O3W 3_665 3_665 92.75(9) ?
O2W Co O3W . 3_665 87.25(9) y
O1W Co O3W . . 91.10(7) y
O1W Co O3W 3_665 . 88.90(7) ?
O2W Co O3W 3_665 . 87.25(9) ?
O2W Co O3W . . 92.75(9) y
O3W Co O3W 3_665 . 180.0 ?
O2 S O3 . . 112.52(10) ?
O2 S O1 . . 112.31(9) ?
O3 S O1 . . 112.17(9) ?
O2 S C11 . . 106.28(10) ?
O3 S C11 . . 106.35(10) ?
O1 S C11 . . 106.67(9) ?
C12 C11 C16 . . 119.7(2) ?
C12 C11 S . . 121.28(18) ?
C16 C11 S . . 118.97(17) ?
C11 C12 C13 . . 119.3(3) ?
C11 C12 H12 . . 119.2(18) ?
C13 C12 H12 . . 121.1(18) ?
C14 C13 C12 . . 121.5(3) ?
C14 C13 H13 . . 130(2) ?
C12 C13 H13 . . 108(2) ?
C13 C14 C15 . . 118.5(3) ?
C13 C14 C17 . . 121.7(4) ?
C15 C14 C17 . . 119.8(4) ?
C14 C15 C16 . . 121.2(3) ?
C14 C15 H15 . . 118(2) ?
C16 C15 H15 . . 121(2) ?
C11 C16 C15 . . 119.8(2) ?
C11 C16 H16 . . 121.1(19) ?
C15 C16 H16 . . 119.1(19) ?
C14 C17 H17A . . 109(4) ?
C14 C17 H17B . . 94(3) ?
H17A C17 H17B . . 102(5) ?
C14 C17 H17C . . 117(4) ?
H17A C17 H17C . . 126(6) ?
H17B C17 H17C . . 103(5) ?
Co O1W H1A . . 123.0(18) ?
Co O1W H1B . . 121.3(19) ?
H1A O1W H1B . . 114(3) ?
Co O2W H2B . . 123(2) ?
Co O2W H2A . . 125.4(19) ?
H2B O2W H2A . . 107(3) ?
Co O3W H3B . . 122(2) ?
Co O3W H3A . . 127(2) ?
H3B O3W H3A . . 109(3) ?

loop_
_geom_bond_atom_site_label_1
_geom_bond_atom_site_label_2
_geom_bond_site_symmetry_2
_geom_bond_distance
_geom_bond_publ_flag
Co O1W . 2.0529(14) y
Co O1W 3_665 2.0529(14) ?
Co O2W 3_665 2.0770(16) ?
Co O2W . 2.0770(16) y
Co O3W 3_665 2.0810(16) ?
Co O3W . 2.0810(16) y
S O2 . 1.4557(15) ?
S O3 . 1.4560(15) ?
S O1 . 1.4572(13) ?
S C11 . 1.767(2) ?
C11 C12 . 1.376(3) ?
C11 C16 . 1.388(3) ?
C12 C13 . 1.402(4) ?
C12 H12 . .91(3) ?
C13 C14 . 1.371(5) ?
C13 H13 . .92(3) ?
C14 C15 . 1.375(4) ?
C14 C17 . 1.514(5) ?
C15 C16 . 1.389(4) ?
C15 H15 . 1.00(4) ?
C16 H16 . .98(3) ?
C17 H17A . .81(6) ?
C17 H17B . 1.08(5) ?
C17 H17C . .88(7) ?
O1W H1A . .823(16) ?
O1W H1B . .821(17) ?
O2W H2B . .826(18) ?
O2W H2A . .773(17) ?
O3W H3B . .82(4) ?
O3W H3A . .809(13) ?

loop_
_geom_hbond_atom_site_label_D
_geom_hbond_atom_site_label_H
_geom_hbond_atom_site_label_A
_geom_hbond_site_symmetry_A
_geom_hbond_distance_DH
_geom_hbond_distance_HA
_geom_hbond_distance_DA
_geom_hbond_angle_DHA
_geom_hbond_publ_flag
O1W H1A O2 1_545 .823(16) 1.934(17) 2.756(2) 179(3) y
O1W H1B O3 1_445 .821(17) 1.925(17) 2.745(2) 177(3) y
O2W H2A O2 . .773(17) 2.008(17) 2.767(2) 167(3) y
O1W H1A O1 1_545 .823(16) 3.24(2) 3.845(2) 132(2) y
O3W H3A O3 1_455 .809(13) 1.968(14) 2.773(2) 174(3) y
O3W H3B O1 1_445 .82(4) 1.98(4) 2.795(2) 178(3) y
C12 H12 O1 . .91(3) 2.57(3) 2.942(3) 105(2) ?
C13 H13 C15 2_755 .92(3) 3.40(3) 3.741(4) 105(2) ?
C13 H13 C14 2_755 .92(3) 3.50(3) 3.857(4) 106(2) ?
C12 H12 C17 2_755 .91(3) 3.21(3) 3.626(6) 110(2) ?

loop_
_geom_torsion_atom_site_label_1
_geom_torsion_atom_site_label_2
_geom_torsion_atom_site_label_3
_geom_torsion_atom_site_label_4
_geom_torsion
O2 S C11 C12 -140.21(19)
O3 S C11 C12 99.7(2)
O1 S C11 C12 -20.2(2)
O2 S C11 C16 41.6(2)
O3 S C11 C16 -78.5(2)
O1 S C11 C16 161.58(18)
C16 C11 C12 C13 -.9(4)
S C11 C12 C13 -179.2(2)
C11 C12 C13 C14 -.3(4)
C12 C13 C14 C15 .9(4)
C12 C13 C14 C17 -177.9(3)
C13 C14 C15 C16 -.3(4)
C17 C14 C15 C16 178.5(3)
C12 C11 C16 C15 1.5(4)
S C11 C16 C15 179.8(2)
C14 C15 C16 C11 -.9(4)
